data_2000564
loop_
_publ_author_name
'van Eijk, P. J. S. S.'
'Verboom, W.'
'Reinhoudt, D. N.'
'Harkema, S.'

_publ_section_title
;
 <i>N</i>,<i>N</i>-Diethyl-2-[2-(hydroxyimino)cyclohexylidine]propanamide
;
_journal_issue 10
_journal_name_full 'Acta Crystallographica Section C'
_journal_page_first 1886
_journal_page_last 1887
_journal_paper_doi 10.1107/S0108270192001768
_journal_volume 48
_journal_year 1992
_chemical_formula_sum 'C13 H22 N2 O2'
_chemical_formula_weight 238.3
_space_group_crystal_system monoclinic
_space_group_IT_number 14
_space_group_name_Hall '-P 2ybc'
_space_group_name_H-M_alt 'P 1 21/c 1'
_cell_angle_alpha 90
_cell_angle_beta 99.22(5)
_cell_angle_gamma 90
_cell_formula_units_Z 4
_cell_length_a 13.123(7)
_cell_length_b 11.240(8)
_cell_length_c 9.666(6)
_cell_volume 1407.3(15)
_diffrn_radiation_type Mo
_diffrn_radiation_wavelength 0.7107
_exptl_absorpt_coefficient_mu 0.071
_exptl_crystal_density_diffrn 1.12
_exptl_crystal_F_000 520
_cod_data_source_file hu0413.cif
_cod_data_source_block hu0413a
_cod_depositor_comments
;
 Updating space group information and adding the symmetry operation list.

 Antanas Vaitkus,
 2018-06-15
;
_cod_original_cell_volume 1407(2)
_cod_original_sg_symbol_H-M 'P 21/c'
_cod_database_code 2000564

loop_
_space_group_symop_id
_space_group_symop_operation_xyz
1 x,y,z
2 -x,y+1/2,-z+1/2
3 -x,-y,-z
4 x,-y+1/2,z+1/2

loop_
_atom_site_label
_atom_site_fract_x
_atom_site_fract_y
_atom_site_fract_z
O1 .7315(3) -.4484(4) .7792(4)
O12 .8168(3) .0578(3) 1.0631(3)
N2 .7611(4) -.3401(3) .7723(5)
N13 .8220(3) .0841(3) .8361(4)
C3 .6985(3) -.2937(5) .8754(5)
C4 .6227(3) -.3507(5) .9547(6)
C5 .5227(4) -.2839(5) .9310(6)
C6 .5350(3) -.1551(4) .9500(5)
C7 .6122(3) -.0993(5) .8651(5)
C8 .7136(3) -.1662(4) .8885(4)
C9 .8050(3) -.1139(4) .9239(5)
C10 .9055(3) -.1811(5) .9619(6)
C11 .8137(3) .0141(4) .9446(4)
C14 .8212(4) .0385(6) .6947(5)
C15 .9272(4) .0387(6) .6533(5)
C16 .8272(3) .2130(5) .8558(5)
C17 .7216(4) .2647(5) .8410(7)
H1 .7606 -.4849 .7059
H4A .6501 -.3501 1.0518
H4B .6106 -.4305 .9240
H5A .4810 -.3125 .9955
H5B .4891 -.2987 .8379
H6A .5583 -.1396 1.0464
H6B .4696 -.1186 .922
H7A .6244 -.0189 .8936
H7B .5838 -.1016 .7683
H10A .8934 -.2602 .9900
H10B .9418 -.1828 .8845
H10C .9452 -.1397 1.0376
H14A .7765 .0866 .6308
H14B .7960 -.0408 .6906
H15A .9226 .0082 .5608
H15B .9529 .1177 .6562
H15C .9724 -.0097 .7160
H16A .8630 .2471 .7875
H16B .8632 .2301 .9469
H17A .7265 .3483 .8540
H17B .6853 .2479 .7498
H17C .6855 .2309 .9091

loop_
_geom_angle_atom_site_label_1
_geom_angle_atom_site_label_2
_geom_angle_atom_site_label_3
_geom_angle
O1 N2 C3 95.4(4)
C11 N13 C14 122.8(4)
C11 N13 C16 119.5(4)
C14 N13 C16 117.6(4)
N2 C3 C4 132.8(4)
N2 C3 C8 108.9(4)
C4 C3 C8 118.2(4)
C3 C4 C5 110.2(4)
C4 C5 C6 113.6(4)
C5 C6 C7 113.9(4)
C6 C7 C8 110.9(4)
N2 O1 H1 102.1(4)
C3 C4 H4A 109.0(4)
C3 C4 H4B 109.6(5)
C5 C4 H4A 109.5(5)
C5 C4 H4B 109.2(5)
H4A C4 H4B 109.5(6)
C4 C5 H5A 108.2(5)
C4 C5 H5B 108.6(5)
C6 C5 H5A 108.4(5)
C6 C5 H5B 108.5(5)
H5A C5 H5B 109.5(5)
C5 C6 H6A 108.4(5)
C5 C6 H6B 108.3(5)
C7 C6 H6A 108.3(4)
C7 C6 H6B 108.5(4)
H6A C6 H6B 109.5(6)
C6 C7 H7A 109.1(4)
C6 C7 H7B 109.1(4)
C8 C7 H7A 109.0(4)
C8 C7 H7B 109.2(5)
H7A C7 H7B 109.5(5)
C9 C10 H10A 111.1(4)
C9 C10 H10B 110.3(5)
C9 C10 H10C 107.0(5)
H10A C10 H10B 109.5(5)
C3 C8 C7 111.9(4)
C3 C8 C9 124.3(5)
C7 C8 C9 123.7(4)
C8 C9 C10 123.8(4)
C8 C9 C11 121.3(4)
C10 C9 C11 114.5(4)
O12 C11 N13 120.0(4)
O12 C11 C9 120.6(5)
N13 C11 C9 119.4(4)
N13 C14 C15 112.3(4)
N13 C16 C17 110.5(4)
H10A C10 H10C 109.5(5)
H10B C10 H10C 109.5(5)
N13 C14 H14A 108.7(5)
N13 C14 H14B 108.6(4)
C15 C14 H14A 109.0(5)
C15 C14 H14B 108.6(5)
H14A C14 H14B 109.5(5)
C14 C15 H15A 109.2(4)
C14 C15 H15B 109.4(6)
C14 C15 H15C 109.8(5)
H15A C15 H15B 109.5(6)
H15A C15 H15C 109.5(7)
H15B C15 H15C 109.5(6)
N13 C16 H16A 109.1(4)
N13 C16 H16B 109.2(4)
C17 C16 H16A 109.4(5)
C17 C16 H16B 109.1(5)
H16A C16 H16B 109.5(5)
C16 C17 H17A 109.3(5)
C16 C17 H17B 109.4(5)
C16 C17 H17C 109.7(6)
H17A C17 H17B 109.5(6)
H17A C17 H17C 109.5(6)
H17B C17 H17C 109.5(5)

loop_
_geom_bond_atom_site_label_1
_geom_bond_atom_site_label_2
_geom_bond_distance
O1 H1 0.950(4)
C4 H4A 0.950(6)
C4 H4B 0.951(5)
C5 H5A 0.950(6)
C5 H5B 0.950(5)
C6 H6A 0.951(6)
C6 H6B 0.951(4)
C7 H7A 0.951(5)
C7 H7B 0.951(4)
C10 H10A 0.950(6)
C10 H10B 0.950(6)
O1 N2 1.283(6)
O12 C11 1.241(5)
N2 C3 1.484(7)
N13 C11 1.330(6)
N13 C14 1.457(6)
N13 C16 1.461(6)
C3 C4 1.494(8)
C3 C8 1.451(7)
C4 C5 1.497(7)
C10 H10C 0.950(6)
C14 H14A 0.950(5)
C14 H14B 0.950(6)
C15 H15A 0.951(6)
C15 H15B 0.950(7)
C15 H15C 0.951(6)
C16 H16A 0.950(5)
C16 H16B 0.951(5)
C17 H17A 0.951(7)
C17 H17B 0.950(6)
C17 H17C 0.950(6)
C5 C6 1.465(7)
C6 C7 1.535(7)
C7 C8 1.513(6)
C8 C9 1.330(6)
C9 C10 1.513(6)
C9 C11 1.454(7)
C14 C15 1.507(7)
C16 C17 1.489(7)
